data_8100847
loop_
_publ_author_name
'Henkel, Sonja'
'Kleban, Martin'
'J\"ager, Volker'

_publ_section_title
;
Crystal structure of (3aS,4S,5R,6S,6aS)-1-benzyl-4,5,6-trihydroxy-
4,5-O-isopropylidene-3,3a,4,5,6,6a-hexahydro-1H-cyclopent[c]-isoxazole, 
C~16~H~21~NO~4~
;
_journal_issue 1
_journal_name_full 'Zeitschrift f\"ur Kristallographie - New Crystal Structures'
_journal_page_first 89
_journal_page_last 90
_journal_volume 216
_journal_year 2001
_chemical_formula_sum 'C16 H21 N O4'
_chemical_formula_weight 291.3
_chemical_melting_point 391
_space_group_IT_number 19
_symmetry_cell_setting orthorhombic
_symmetry_space_group_name_Hall 'P 2ac 2ab'
_symmetry_space_group_name_H-M 'P 21 21 21'
_cell_angle_alpha 90.00
_cell_angle_beta 90.00
_cell_angle_gamma 90.00
_cell_formula_units_Z 4
_cell_length_a 7.9320(10)
_cell_length_b 10.3120(10)
_cell_length_c 18.524(2)
_cell_measurement_temperature 293(2)
_cell_volume 1515.2(3)
_diffrn_ambient_temperature 293(2)
_exptl_crystal_density_diffrn 1.277
_refine_ls_R_factor_obs 0.0482
_refine_ls_wR_factor_obs 0.1281
_cod_depositor_comments
;
The following automatic conversions were performed:

'_chemical_melting_point' value '391 K' was changed to '391' - the
value should be numeric and without a unit designator.

Automatic conversion script
Id: cif_fix_values 1646 2011-03-28 12:23:43Z adriana 
;
_cod_original_formula_sum 'C16 H21 N1 O4'
_cod_database_code 8100847

loop_
_symmetry_equiv_pos_as_xyz
'x, y, z'
'-x+1/2, -y, z+1/2'
'-x, y+1/2, -z+1/2'
'x+1/2, -y+1/2, -z'

loop_
_atom_site_aniso_label
_atom_site_aniso_U_11
_atom_site_aniso_U_22
_atom_site_aniso_U_33
_atom_site_aniso_U_23
_atom_site_aniso_U_13
_atom_site_aniso_U_12
N1 0.0443(9) 0.0487(10) 0.0372(8) 0.0034(7) -0.0019(8) -0.0030(9)
O2 0.0562(11) 0.130(2) 0.0446(9) 0.0108(11) 0.0073(8) -0.0242(14)
C3 0.060(2) 0.238(6) 0.073(2) -0.084(3) -0.006(2) 0.034(3)
C3A 0.0502(13) 0.0540(13) 0.075(2) -0.0261(13) -0.0094(13) 0.0173(12)
C4 0.0419(10) 0.0551(12) 0.0424(10) 0.0011(10) 0.0071(9) 0.0026(11)
C5 0.0452(11) 0.0381(9) 0.0461(11) -0.0022(8) 0.0000(9) -0.0010(9)
C6 0.0470(11) 0.0474(11) 0.0432(10) -0.0058(9) -0.0025(9) 0.0090(10)
C6A 0.0424(10) 0.0435(10) 0.0399(10) 0.0003(9) -0.0029(9) 0.0016(10)
O6 0.103(2) 0.0390(8) 0.0727(13) -0.0038(8) -0.0305(13) 0.0153(11)
O7 0.0576(11) 0.0802(12) 0.0554(9) -0.0105(10) -0.0086(9) 0.0286(10)
O8 0.0479(9) 0.0592(9) 0.0395(7) -0.0029(7) -0.0014(7) 0.0081(8)
C9 0.0454(12) 0.0619(14) 0.0488(11) -0.0043(11) -0.0050(10) 0.0080(11)
C10 0.103(3) 0.093(2) 0.082(2) 0.031(2) 0.002(2) 0.030(3)
C11 0.055(2) 0.107(3) 0.122(3) -0.019(3) -0.029(2) -0.002(2)
C12 0.0461(11) 0.0471(11) 0.0446(10) 0.0043(9) -0.0011(9) -0.0031(10)
C13 0.0378(10) 0.0522(11) 0.0411(10) -0.0033(9) 0.0027(8) -0.0005(10)
C14 0.060(2) 0.0583(13) 0.0520(12) 0.0014(11) -0.0110(12) 0.0034(13)
C15 0.070(2) 0.100(2) 0.059(2) 0.011(2) -0.0123(15) 0.013(2)
C16 0.052(2) 0.136(3) 0.0507(14) -0.018(2) -0.0096(12) 0.008(2)
C17 0.0509(15) 0.101(2) 0.072(2) -0.039(2) -0.0017(14) -0.009(2)
C18 0.0497(13) 0.0603(14) 0.068(2) -0.0160(13) 0.0018(12) -0.0047(12)

loop_
_atom_site_label
_atom_site_type_symbol
_atom_site_fract_x
_atom_site_fract_y
_atom_site_fract_z
_atom_site_U_iso_or_equiv
_atom_site_thermal_displace_type
_atom_site_occupancy
_atom_site_calc_flag
_atom_site_refinement_flags
_atom_site_disorder_group
N1 N -0.0547(2) 0.0579(2) 0.64729(9) 0.0434(4) Uani 1 d . .
O2 O 0.0591(3) 0.0617(3) 0.58680(10) 0.0769(7) Uani 1 d . .
C3 C 0.1923(5) -0.0220(6) 0.6006(2) 0.124(2) Uani 1 d . .
H3A H 0.2936(5) 0.0087(6) 0.5768(2) 0.148 Uiso 1 calc R .
H3B H 0.1664(5) -0.1080(6) 0.5824(2) 0.148 Uiso 1 calc R .
C3A C 0.2191(3) -0.0268(3) 0.6811(2) 0.0599(7) Uani 1 d . .
H3A H 0.2266(3) -0.1172(3) 0.6972(2) 0.072 Uiso 1 calc R .
C4 C 0.3677(3) 0.0500(2) 0.71019(12) 0.0465(5) Uani 1 d . .
H4 H 0.4318(3) 0.0906(2) 0.67099(12) 0.056 Uiso 1 calc R .
C5 C 0.2949(3) 0.1526(2) 0.76185(12) 0.0431(5) Uani 1 d . .
H5 H 0.3535(3) 0.2359(2) 0.75813(12) 0.052 Uiso 1 calc R .
C6 C 0.1083(3) 0.1642(2) 0.74579(13) 0.0458(5) Uani 1 d . .
H6 H 0.0449(3) 0.1777(2) 0.79058(13) 0.055 Uiso 1 calc R .
C6A C 0.0557(3) 0.0356(2) 0.71015(12) 0.0419(4) Uani 1 d . .
H6A H 0.0008(3) -0.0215(2) 0.74527(12) 0.050 Uiso 1 calc R .
O6 O 0.0869(4) 0.2722(2) 0.69876(12) 0.0717(7) Uani 1 d . .
H6B H 0.0101(43) 0.2384(32) 0.6711(19) 0.064(10) Uiso 1 d . .
O7 O 0.4730(3) -0.0285(2) 0.75404(10) 0.0644(5) Uani 1 d . .
O8 O 0.3180(2) 0.0927(2) 0.83079(8) 0.0489(4) Uani 1 d . .
C9 C 0.4698(3) 0.0189(3) 0.82641(13) 0.0520(6) Uani 1 d . .
C10 C 0.4568(6) -0.0942(4) 0.8769(2) 0.0929(12) Uani 1 d . .
H10A H 0.5584(6) -0.1446(4) 0.8744(2) 0.139 Uiso 1 calc R .
H10B H 0.3625(6) -0.1472(4) 0.8634(2) 0.139 Uiso 1 calc R .
H10C H 0.4413(6) -0.0632(4) 0.9254(2) 0.139 Uiso 1 calc R .
C11 C 0.6233(4) 0.1016(4) 0.8397(2) 0.0950(13) Uani 1 d . .
H11A H 0.7227(4) 0.0489(4) 0.8363(2) 0.142 Uiso 1 calc R .
H11B H 0.6166(4) 0.1393(4) 0.8870(2) 0.142 Uiso 1 calc R .
H11C H 0.6283(4) 0.1693(4) 0.8042(2) 0.142 Uiso 1 calc R .
C12 C -0.1765(3) -0.0455(2) 0.63658(12) 0.0459(5) Uani 1 d . .
H12A H -0.2482(3) -0.0511(2) 0.67890(12) 0.055 Uiso 1 calc R .
H12B H -0.1167(3) -0.1271(2) 0.63206(12) 0.055 Uiso 1 calc R .
C13 C -0.2862(3) -0.0266(2) 0.57064(11) 0.0437(5) Uani 1 d . .
C14 C -0.3130(4) 0.0939(3) 0.54027(14) 0.0567(6) Uani 1 d . .
H14 H -0.2597(4) 0.1664(3) 0.55954(14) 0.068 Uiso 1 calc R .
C15 C -0.4194(4) 0.1076(4) 0.4810(2) 0.0762(9) Uani 1 d . .
H15 H -0.4377(4) 0.1894(4) 0.4614(2) 0.091 Uiso 1 calc R .
C16 C -0.4971(4) 0.0023(4) 0.4513(2) 0.0796(11) Uani 1 d . .
H16 H -0.5666(4) 0.0121(4) 0.4113(2) 0.096 Uiso 1 calc R .
C17 C -0.4719(4) -0.1180(4) 0.4810(2) 0.0748(10) Uani 1 d . .
H17 H -0.5260(4) -0.1899(4) 0.4615(2) 0.090 Uiso 1 calc R .
C18 C -0.3656(4) -0.1327(3) 0.5402(2) 0.0595(7) Uani 1 d . .
H18 H -0.3477(4) -0.2148(3) 0.5594(2) 0.071 Uiso 1 calc R .

loop_
_geom_bond_atom_site_label_1
_geom_bond_atom_site_label_2
_geom_bond_distance
_geom_bond_site_symmetry_2
_geom_bond_publ_flag
N1 O2 1.439(3) . ?
N1 C12 1.452(3) . ?
N1 C6A 1.475(3) . ?
O2 C3 1.388(5) . ?
C3 C3A 1.507(4) . ?
C3 H3A 0.97 . ?
C3 H3B 0.97 . ?
C3A C4 1.519(4) . ?
C3A C6A 1.544(3) . ?
C3A H3A 0.98 . ?
C4 O7 1.419(3) . ?
C4 C5 1.539(3) . ?
C4 H4 0.98 . ?
C5 O8 1.431(3) . ?
C5 C6 1.514(3) . ?
C5 H5 0.98 . ?
C6 O6 1.424(3) . ?
C6 C6A 1.539(3) . ?
C6 H6 0.98 . ?
C6A H6A 0.98 . ?
O6 H6B 0.87(4) . ?
O7 C9 1.428(3) . ?
O8 C9 1.426(3) . ?
C9 C10 1.499(4) . ?
C9 C11 1.507(4) . ?
C10 H10A 0.96 . ?
C10 H10B 0.96 . ?
C10 H10C 0.96 . ?
C11 H11A 0.96 . ?
C11 H11B 0.96 . ?
C11 H11C 0.96 . ?
C12 C13 1.512(3) . ?
C12 H12A 0.97 . ?
C12 H12B 0.97 . ?
C13 C14 1.381(4) . ?
C13 C18 1.382(3) . ?
C14 C15 1.392(4) . ?
C14 H14 0.93 . ?
C15 C16 1.364(5) . ?
C15 H15 0.93 . ?
C16 C17 1.372(5) . ?
C16 H16 0.93 . ?
C17 C18 1.391(4) . ?
C17 H17 0.93 . ?
C18 H18 0.93 . ?

loop_
_cod_related_entry_id
_cod_related_entry_database
_cod_related_entry_code
1 ChemSpider 21183651
